data_4311139
loop_
_publ_author_name
'Liang Zhao'
'Zhiqiang Xu'
'Hilde Grove'
'Victoria A. Milway'
'Louise N. Dawe'
'Tareque S. M. Abedin'
'Laurence K. Thompson'
'Timothy L. Kelly'
'Rosemary G. Harvey'
'David O. Miller'
'Laura Weeks'
'Joseph G. Shapter'
'Kenneth J. Pope'

_publ_section_title
;
 Supramolecular Mn(II) and Mn(II)/Mn(III) Grid Complexes with
 [Mn9(\m2-O)12] Core Structures. Structural, Magnetic, and Redox
 Properties and Surface Studies
;
_journal_name_full 'Inorganic Chemistry'
_journal_page_first 3812
_journal_page_last 3824
_journal_paper_doi 10.1021/ic030319v
_journal_volume 43
_journal_year 2004
_chemical_formula_sum 'C122 H134 Mn9 N66 O32'
_chemical_formula_weight 3531.41
_chemical_name_systematic
;
   ?
;
_space_group_IT_number 86
_symmetry_cell_setting tetragonal
_symmetry_space_group_name_Hall '-P 4bc'
_symmetry_space_group_name_H-M 'P 42/n :2'
_atom_sites_solution_hydrogens geom
_atom_sites_solution_primary direct
_atom_sites_solution_secondary difmap
_audit_creation_method SHELXL-97
_cell_angle_alpha 90.00
_cell_angle_beta 90.00
_cell_angle_gamma 90.00
_cell_formula_units_Z 2
_cell_length_a 21.5678(11)
_cell_length_b 21.5678(11)
_cell_length_c 16.2749(12)
_cell_measurement_temperature 193(2)
_cell_measurement_theta_max 26.4
_cell_volume 7570.6(8)
_computing_cell_refinement 'Bruker SAINT (Bruker, 1997)'
_computing_data_collection 'Bruker SMART (Bruker, 1997)'
_computing_data_reduction 'Bruker SAINT (Bruker, 1997)'
_computing_molecular_graphics 'teXsan for Windows (MSC, 1997)'
_computing_publication_material 'teXsan for Windows (MSC, 1997)'
_computing_structure_refinement 'SHELXL-97 (Sheldrick, 1997)'
_computing_structure_solution 'SHELXS-97 (Sheldrick, 1990)'
_diffrn_ambient_temperature 193(2)
_diffrn_detector_area_resol_mean 8.192
_diffrn_measured_fraction_theta_full 1.000
_diffrn_measured_fraction_theta_max 1.000
_diffrn_measurement_device_type 'Bruker PLATFORM diffractometer/SMART 1000 CCD area detector'
_diffrn_measurement_method '\w scans'
_diffrn_radiation_monochromator graphite
_diffrn_radiation_source 'rotating anode'
_diffrn_radiation_type MoK\a
_diffrn_radiation_wavelength 0.71073
_diffrn_reflns_av_R_equivalents 0.0673
_diffrn_reflns_av_sigmaI/netI 0.0387
_diffrn_reflns_limit_h_max 26
_diffrn_reflns_limit_h_min -26
_diffrn_reflns_limit_k_max 26
_diffrn_reflns_limit_k_min -23
_diffrn_reflns_limit_l_max 20
_diffrn_reflns_limit_l_min -20
_diffrn_reflns_number 49117
_diffrn_reflns_theta_full 26.41
_diffrn_reflns_theta_max 26.41
_diffrn_reflns_theta_min 1.57
_diffrn_standards_decay_% 0
_diffrn_standards_interval_time 0
_diffrn_standards_number 0
_exptl_absorpt_coefficient_mu 0.819
_exptl_absorpt_correction_T_max 0.8733
_exptl_absorpt_correction_T_min 0.7045
_exptl_absorpt_correction_type multi-scan
_exptl_absorpt_process_details 'SADABS (Sheldrick, 1996)'
_exptl_crystal_colour red/brown
_exptl_crystal_density_diffrn 1.549
_exptl_crystal_density_method 'not measured'
_exptl_crystal_description prism
_exptl_crystal_F_000 3618
_exptl_crystal_size_max 0.46
_exptl_crystal_size_mid 0.43
_exptl_crystal_size_min 0.17
_refine_diff_density_max 1.310
_refine_diff_density_min -0.549
_refine_diff_density_rms 0.126
_refine_ls_extinction_method none
_refine_ls_goodness_of_fit_ref 1.126
_refine_ls_hydrogen_treatment mixed
_refine_ls_matrix_type full
_refine_ls_number_parameters 526
_refine_ls_number_reflns 7768
_refine_ls_number_restraints 0
_refine_ls_restrained_S_all 1.126
_refine_ls_R_factor_all 0.1221
_refine_ls_R_factor_gt 0.0956
_refine_ls_shift/su_max 0.002
_refine_ls_shift/su_mean 0.000
_refine_ls_structure_factor_coef Fsqd
_refine_ls_weighting_details 'calc w=1/[\s^2^(Fo^2^)+(0.1114P)^2^+32.3841P] where P=(Fo^2^+2Fc^2^)/3'
_refine_ls_weighting_scheme calc
_refine_ls_wR_factor_gt 0.2445
_refine_ls_wR_factor_ref 0.2619
_reflns_number_gt 5821
_reflns_number_total 7768
_reflns_threshold_expression >2sigma(I)
_cod_data_source_file ic030319v_1.cif
_cod_data_source_block shelxl(1)
_cod_depositor_comments
;
The following automatic conversions were performed:
'_symmetry_cell_setting' value 'Tetragonal' changed to 'tetragonal'
according to '/home/saulius/struct/CIF-dictionaries/cif_core.dic'
dictionary named 'cif_core.dic' version 2.4.1 from 2010-06-29.

Automatic conversion script
Id: cif_fix_enum 1527 2010-12-29 10:47:43Z saulius 
;
_cod_original_sg_symbol_H-M 'P 42/n'
_cod_database_code 4311139

loop_
_symmetry_equiv_pos_as_xyz
'x, y, z'
'-x+1/2, -y+1/2, z'
'-y, x+1/2, z+1/2'
'y+1/2, -x, z+1/2'
'-x, -y, -z'
'x-1/2, y-1/2, -z'
'y, -x-1/2, -z-1/2'
'-y-1/2, x, -z-1/2'

loop_
_atom_site_label
_atom_site_type_symbol
_atom_site_fract_x
_atom_site_fract_y
_atom_site_fract_z
_atom_site_U_iso_or_equiv
_atom_site_adp_type
_atom_site_occupancy
_atom_site_symmetry_multiplicity
_atom_site_calc_flag
_atom_site_refinement_flags
_atom_site_disorder_assembly
_atom_site_disorder_group
Mn1 Mn 0.14335(5) 0.47596(5) 0.70358(6) 0.0452(3) Uani 1 1 d . . .
Mn2 Mn 0.08049(4) 0.30506(4) 0.71499(5) 0.0341(3) Uani 1 1 d . . .
Mn3 Mn 0.2500 0.2500 0.7500 0.0267(4) Uani 1 4 d S . .
O1 O 0.1213(2) 0.38453(18) 0.6519(2) 0.0384(10) Uani 1 1 d . . .
O2 O 0.2070(2) 0.4487(2) 0.8003(2) 0.0413(10) Uani 1 1 d . . .
O3 O 0.15880(17) 0.28209(18) 0.7912(2) 0.0313(8) Uani 1 1 d . . .
O4 O 0.2989(6) 0.6021(6) 0.3689(9) 0.198(6) Uani 1 1 d . . .
O5 O 0.3391(10) 0.2771(13) 0.2347(9) 0.169(10) Uani 0.50 1 d P . .
O6 O 0.4380(8) 0.2354(7) 0.1728(7) 0.156(6) Uani 0.75 1 d P . .
O7 O 0.4254(3) 0.1297(4) 0.0687(6) 0.120(3) Uani 1 1 d . . .
O8 O 0.3655(3) 0.9116(4) -0.0002(7) 0.142(4) Uani 1 1 d . . .
O9 O 0.2232(8) 0.7361(14) -0.1153(8) 0.201(10) Uani 0.75 1 d P . .
N1 N 0.1986(3) 0.5644(3) 0.6753(5) 0.0647(19) Uani 1 1 d . . .
N2 N 0.2204(3) 0.5175(3) 0.4641(5) 0.0636(18) Uani 1 1 d . . .
N3 N 0.1710(3) 0.4738(3) 0.5769(4) 0.0467(14) Uani 1 1 d . . .
N4 N 0.1560(3) 0.4229(3) 0.5271(3) 0.0463(14) Uani 1 1 d . . .
N5 N 0.0853(2) 0.2815(2) 0.5848(3) 0.0355(11) Uani 1 1 d . . .
N6 N 0.0457(4) 0.5186(3) 0.6844(5) 0.071(2) Uani 1 1 d . . .
N7 N 0.0165(3) 0.5277(4) 0.9024(5) 0.077(2) Uani 1 1 d . . .
N8 N 0.0986(2) 0.4915(3) 0.8208(4) 0.0496(14) Uani 1 1 d . . .
N9 N 0.1315(2) 0.4792(3) 0.8930(4) 0.0480(14) Uani 1 1 d . . .
N10 N -0.0185(3) 0.3465(3) 0.7169(4) 0.0531(15) Uani 1 1 d . . .
N11 N -0.0139(3) 0.3668(3) 0.9362(4) 0.0577(16) Uani 1 1 d . . .
N12 N 0.0572(2) 0.3290(2) 0.8389(3) 0.0350(11) Uani 1 1 d . . .
N13 N 0.0991(2) 0.3153(2) 0.9016(3) 0.0353(11) Uani 1 1 d . . .
N14 N 0.2500 0.2500 0.8839(3) 0.0270(13) Uani 1 2 d S . .
N15 N 0.3112(6) 0.5505(7) 0.2263(10) 0.153(6) Uani 1 1 d . . .
N16 N 0.3307(6) 0.5795(5) 0.0774(9) 0.125(4) Uani 1 1 d . . .
N17 N 0.2571(6) 0.6387(7) -0.0148(8) 0.142(5) Uani 1 1 d . . .
C1 C 0.2117(4) 0.6097(4) 0.7290(7) 0.073(3) Uani 1 1 d . . .
C2 C 0.2435(5) 0.6626(4) 0.7068(11) 0.104(5) Uani 1 1 d . . .
C3 C 0.2630(5) 0.6685(4) 0.6261(11) 0.108(5) Uani 1 1 d . . .
C4 C 0.2493(4) 0.6230(4) 0.5696(7) 0.078(3) Uani 1 1 d . . .
C5 C 0.2177(3) 0.5709(3) 0.5959(6) 0.062(2) Uani 1 1 d . . .
C6 C 0.2027(3) 0.5179(3) 0.5415(5) 0.055(2) Uani 1 1 d . . .
C7 C 0.1299(3) 0.3808(3) 0.5733(4) 0.0392(14) Uani 1 1 d . . .
C8 C 0.1081(3) 0.3230(3) 0.5315(4) 0.0387(14) Uani 1 1 d . . .
C9 C 0.1092(4) 0.3111(4) 0.4485(4) 0.0528(18) Uani 1 1 d . . .
C10 C 0.0842(4) 0.2564(4) 0.4207(4) 0.067(2) Uani 1 1 d . . .
C11 C 0.0614(4) 0.2129(4) 0.4755(4) 0.057(2) Uani 1 1 d . . .
C12 C 0.0638(3) 0.2271(3) 0.5572(4) 0.0417(15) Uani 1 1 d . . .
C13 C 0.0199(6) 0.5281(5) 0.6123(7) 0.102(4) Uani 1 1 d . . .
C14 C -0.0426(7) 0.5462(7) 0.6053(11) 0.136(7) Uani 1 1 d . . .
C15 C -0.0773(6) 0.5535(7) 0.6735(13) 0.133(6) Uani 1 1 d . . .
C16 C -0.0507(4) 0.5455(5) 0.7486(8) 0.092(4) Uani 1 1 d . . .
C17 C 0.0106(4) 0.5279(3) 0.7535(6) 0.061(2) Uani 1 1 d . . .
C18 C 0.0441(3) 0.5163(3) 0.8308(5) 0.0551(19) Uani 1 1 d . . .
C19 C 0.1852(3) 0.4567(3) 0.8727(4) 0.0392(14) Uani 1 1 d . . .
C20 C -0.0549(4) 0.3552(4) 0.6509(6) 0.074(3) Uani 1 1 d . . .
C21 C -0.1120(5) 0.3820(5) 0.6565(9) 0.101(4) Uani 1 1 d . . .
C22 C -0.1321(5) 0.4032(5) 0.7306(10) 0.104(4) Uani 1 1 d . . .
C23 C -0.0953(4) 0.3949(4) 0.7980(7) 0.079(3) Uani 1 1 d . . .
C24 C -0.0388(3) 0.3661(3) 0.7902(5) 0.0490(17) Uani 1 1 d . . .
C25 C 0.0043(3) 0.3538(3) 0.8597(4) 0.0404(14) Uani 1 1 d . . .
C26 C 0.1489(3) 0.2908(3) 0.8689(3) 0.0297(12) Uani 1 1 d . . .
C27 C 0.1996(3) 0.2702(3) 0.9247(3) 0.0315(12) Uani 1 1 d . . .
C28 C 0.1986(3) 0.2703(3) 1.0091(3) 0.0449(16) Uani 1 1 d . . .
C29 C 0.2500 0.2500 1.0522(5) 0.056(3) Uani 1 2 d S . .
C30 C 0.3160(7) 0.5644(6) 0.1594(12) 0.120(5) Uani 1 1 d . . .
C31 C 0.2899(7) 0.6052(6) 0.0392(10) 0.109(4) Uani 1 1 d . . .
H1 H 0.2432 0.5508 0.4419 0.079 Uiso 1 1 d . . .
H2 H 0.2099 0.4827 0.4299 0.079 Uiso 1 1 d . . .
H3 H 0.0363 0.5171 0.9525 0.093 Uiso 1 1 d . . .
H4 H -0.0238 0.5454 0.9028 0.093 Uiso 1 1 d . . .
H5 H 0.0120 0.3574 0.9808 0.070 Uiso 1 1 d . . .
H6 H -0.0539 0.3844 0.9442 0.070 Uiso 1 1 d . . .
H7 H 0.1977 0.6053 0.7833 0.100 Uiso 1 1 d . . .
H8 H 0.2528 0.6938 0.7461 0.132 Uiso 1 1 d . . .
H9 H 0.2856 0.7048 0.6086 0.130 Uiso 1 1 d . . .
H10 H 0.2621 0.6276 0.5135 0.094 Uiso 1 1 d . . .
H11 H 0.1263 0.3400 0.4110 0.065 Uiso 1 1 d . . .
H12 H 0.0825 0.2479 0.3634 0.081 Uiso 1 1 d . . .
H13 H 0.0445 0.1748 0.4566 0.068 Uiso 1 1 d . . .
H14 H 0.0492 0.1976 0.5960 0.049 Uiso 1 1 d . . .
H15 H 0.0436 0.5232 0.5640 0.120 Uiso 1 1 d . . .
H16 H -0.0607 0.5527 0.5529 0.154 Uiso 1 1 d . . .
H17 H -0.1189 0.5665 0.6669 0.158 Uiso 1 1 d . . .
H18 H -0.0745 0.5509 0.7959 0.118 Uiso 1 1 d . . .
H19 H -0.0398 0.3427 0.5988 0.089 Uiso 1 1 d . . .
H20 H -0.1372 0.3853 0.6084 0.120 Uiso 1 1 d . . .
H21 H -0.1697 0.4258 0.7329 0.122 Uiso 1 1 d . . .
H22 H -0.1097 0.4077 0.8511 0.095 Uiso 1 1 d . . .
H23 H 0.1657 0.2832 1.0313 0.054 Uiso 1 1 d . . .
H24 H 0.2500 0.2500 1.1072 0.069 Uiso 1 2 d S . .
H25 H 0.3130 0.2361 0.2437 0.076 Uiso 0.50 1 d P . .
H26 H 0.3293 0.3281 0.2649 0.076 Uiso 0.50 1 d P . .
H27 H 0.4026 0.2495 0.1924 0.076 Uiso 0.75 1 d P . .
H28 H 0.3680 0.9088 0.0576 0.076 Uiso 1 1 d . . .
H29 H 0.3478 0.9507 -0.0150 0.076 Uiso 1 1 d . . .
H30 H 0.3182 0.5935 0.4014 0.076 Uiso 1 1 d . . .
H31 H 0.2921 0.5884 0.3182 0.076 Uiso 1 1 d . . .
H32 H 0.2325 0.6944 -0.0824 0.076 Uiso 0.75 1 d P . .
H33 H 0.2350 0.7232 -0.1697 0.076 Uiso 0.75 1 d P . .
H34 H 0.4591 0.2699 0.1400 0.076 Uiso 0.75 1 d P . .
H35 H 0.4108 0.0954 0.0713 0.076 Uiso 1 1 d . . .
H36 H 0.4236 0.1463 0.1293 0.076 Uiso 1 1 d . . .

loop_
_atom_site_aniso_label
_atom_site_aniso_U_11
_atom_site_aniso_U_22
_atom_site_aniso_U_33
_atom_site_aniso_U_23
_atom_site_aniso_U_13
_atom_site_aniso_U_12
Mn1 0.0508(6) 0.0343(5) 0.0506(6) 0.0024(4) -0.0225(5) 0.0009(4)
Mn2 0.0350(5) 0.0395(5) 0.0277(4) 0.0078(4) -0.0075(3) -0.0015(4)
Mn3 0.0328(6) 0.0328(6) 0.0144(7) 0.000 0.000 0.000
O1 0.049(3) 0.033(2) 0.033(2) 0.0059(17) -0.0122(18) -0.0065(18)
O2 0.045(2) 0.043(2) 0.036(2) -0.0100(18) -0.0133(18) 0.0107(19)
O3 0.033(2) 0.040(2) 0.0213(18) 0.0026(15) -0.0054(15) 0.0068(17)
O4 0.192(12) 0.157(10) 0.245(15) 0.053(10) 0.021(11) -0.089(9)
O5 0.161(18) 0.29(3) 0.050(9) 0.041(13) -0.050(10) 0.016(19)
O6 0.233(16) 0.162(12) 0.073(7) 0.021(7) -0.054(9) 0.025(11)
O7 0.062(4) 0.153(8) 0.146(7) -0.012(6) -0.005(5) 0.040(5)
O8 0.068(5) 0.144(7) 0.212(10) 0.110(7) -0.044(6) -0.002(5)
O9 0.20(2) 0.30(3) 0.101(9) 0.041(14) 0.040(10) 0.05(2)
N1 0.058(4) 0.038(3) 0.098(5) 0.010(3) -0.027(4) 0.001(3)
N2 0.048(4) 0.063(4) 0.081(5) 0.032(4) -0.008(3) -0.015(3)
N3 0.044(3) 0.041(3) 0.055(3) 0.012(3) -0.021(3) -0.007(2)
N4 0.051(3) 0.047(3) 0.041(3) 0.018(2) -0.018(2) -0.017(3)
N5 0.036(3) 0.039(3) 0.031(2) 0.004(2) -0.007(2) -0.005(2)
N6 0.077(5) 0.041(3) 0.095(6) -0.010(3) -0.054(4) 0.015(3)
N7 0.038(4) 0.090(5) 0.103(6) 0.038(5) 0.016(4) 0.021(3)
N8 0.035(3) 0.043(3) 0.070(4) 0.012(3) -0.011(3) 0.004(2)
N9 0.034(3) 0.055(4) 0.055(3) 0.014(3) 0.002(2) 0.017(2)
N10 0.038(3) 0.051(3) 0.070(4) 0.015(3) -0.018(3) 0.004(3)
N11 0.053(4) 0.057(4) 0.063(4) 0.002(3) 0.019(3) 0.018(3)
N12 0.034(3) 0.036(3) 0.035(3) 0.006(2) 0.000(2) 0.003(2)
N13 0.034(3) 0.041(3) 0.031(2) 0.007(2) 0.004(2) 0.005(2)
N14 0.033(3) 0.031(3) 0.016(3) 0.000 0.000 0.005(3)
N15 0.124(10) 0.157(12) 0.178(14) 0.090(11) 0.009(10) 0.006(8)
N16 0.115(9) 0.108(9) 0.150(11) 0.010(8) 0.029(8) 0.033(7)
N17 0.121(10) 0.163(12) 0.141(11) -0.034(9) 0.053(8) -0.044(9)
C1 0.056(5) 0.036(4) 0.127(8) -0.010(4) -0.023(5) 0.001(3)
C2 0.059(6) 0.038(5) 0.215(16) -0.032(7) -0.003(8) 0.000(4)
C3 0.055(6) 0.029(4) 0.240(17) -0.006(7) 0.024(8) -0.011(4)
C4 0.045(5) 0.043(5) 0.147(9) 0.020(5) 0.006(5) -0.001(3)
C5 0.039(4) 0.029(4) 0.118(7) 0.014(4) -0.021(4) 0.000(3)
C6 0.037(4) 0.049(4) 0.079(5) 0.032(4) -0.022(3) -0.010(3)
C7 0.042(3) 0.042(3) 0.034(3) 0.008(3) -0.015(3) -0.006(3)
C8 0.037(3) 0.044(4) 0.034(3) 0.011(3) -0.009(2) -0.013(3)
C9 0.064(5) 0.062(5) 0.033(3) 0.010(3) -0.003(3) -0.025(4)
C10 0.094(6) 0.080(6) 0.027(3) -0.005(3) 0.000(4) -0.034(5)
C11 0.067(5) 0.063(5) 0.040(4) -0.009(3) 0.003(3) -0.031(4)
C12 0.041(3) 0.045(4) 0.040(3) 0.009(3) -0.006(3) -0.014(3)
C13 0.117(9) 0.087(7) 0.102(8) -0.028(6) -0.067(7) 0.045(6)
C14 0.124(12) 0.117(10) 0.167(14) -0.036(10) -0.115(11) 0.057(9)
C15 0.077(9) 0.108(10) 0.216(19) -0.020(12) -0.072(11) 0.027(7)
C16 0.043(5) 0.079(6) 0.153(10) 0.032(7) -0.035(6) 0.003(4)
C17 0.044(4) 0.038(4) 0.102(7) 0.009(4) -0.021(4) -0.003(3)
C18 0.033(4) 0.042(4) 0.090(6) 0.024(4) -0.007(4) 0.000(3)
C19 0.047(4) 0.035(3) 0.036(3) -0.001(2) -0.015(3) 0.006(3)
C20 0.064(5) 0.069(6) 0.088(6) 0.010(5) -0.031(5) 0.010(4)
C21 0.070(7) 0.076(7) 0.157(12) 0.003(7) -0.072(7) 0.010(5)
C22 0.057(6) 0.081(7) 0.173(13) -0.033(8) -0.051(7) 0.029(5)
C23 0.040(4) 0.061(5) 0.135(9) -0.017(5) -0.021(5) 0.020(4)
C24 0.036(3) 0.034(3) 0.076(5) 0.006(3) -0.012(3) 0.001(3)
C25 0.032(3) 0.031(3) 0.058(4) 0.010(3) 0.008(3) 0.002(2)
C26 0.036(3) 0.032(3) 0.021(3) 0.004(2) -0.001(2) -0.002(2)
C27 0.031(3) 0.037(3) 0.027(3) 0.002(2) 0.000(2) 0.008(2)
C28 0.041(4) 0.072(5) 0.022(3) -0.001(3) 0.003(2) 0.024(3)
C29 0.056(6) 0.094(8) 0.019(4) 0.000 0.000 0.030(6)
C30 0.113(10) 0.074(8) 0.173(15) -0.034(9) 0.043(11) -0.010(7)
C31 0.118(11) 0.087(9) 0.122(11) -0.018(8) -0.006(9) 0.020(8)

loop_
_atom_type_symbol
_atom_type_description
_atom_type_scat_dispersion_real
_atom_type_scat_dispersion_imag
_atom_type_scat_source
C C 0.0033 0.0016 'International Tables Vol C Tables 4.2.6.8 and 6.1.1.4'
H H 0.0000 0.0000 'International Tables Vol C Tables 4.2.6.8 and 6.1.1.4'
N N 0.0061 0.0033 'International Tables Vol C Tables 4.2.6.8 and 6.1.1.4'
O O 0.0106 0.0060 'International Tables Vol C Tables 4.2.6.8 and 6.1.1.4'
Mn Mn 0.3368 0.7283 'International Tables Vol C Tables 4.2.6.8 and 6.1.1.4'

loop_
_geom_angle_atom_site_label_1
_geom_angle_atom_site_label_2
_geom_angle_atom_site_label_3
_geom_angle
_geom_angle_site_symmetry_1
_geom_angle_site_symmetry_3
_geom_angle_publ_flag
N3 Mn1 N8 166.9(2) . . ?
N3 Mn1 O2 121.02(19) . . ?
N8 Mn1 O2 71.57(18) . . ?
N3 Mn1 O1 70.89(18) . . ?
N8 Mn1 O1 112.38(19) . . ?
O2 Mn1 O1 99.87(16) . . ?
N3 Mn1 N1 71.4(3) . . ?
N8 Mn1 N1 106.2(3) . . ?
O2 Mn1 N1 92.4(2) . . ?
O1 Mn1 N1 141.4(2) . . ?
N3 Mn1 N6 97.6(3) . . ?
N8 Mn1 N6 69.7(3) . . ?
O2 Mn1 N6 141.2(2) . . ?
O1 Mn1 N6 96.21(19) . . ?
N1 Mn1 N6 96.6(2) . . ?
N12 Mn2 O3 72.39(16) . . ?
N12 Mn2 N5 169.12(19) . . ?
O3 Mn2 N5 117.92(17) . . ?
N12 Mn2 O1 110.38(17) . . ?
O3 Mn2 O1 97.76(15) . . ?
N5 Mn2 O1 72.95(17) . . ?
N12 Mn2 O2 105.60(17) . 8_657 ?
O3 Mn2 O2 93.88(15) . 8_657 ?
N5 Mn2 O2 71.49(17) . 8_657 ?
O1 Mn2 O2 144.00(16) . 8_657 ?
N12 Mn2 N10 71.2(2) . . ?
O3 Mn2 N10 143.6(2) . . ?
N5 Mn2 N10 98.4(2) . . ?
O1 Mn2 N10 94.34(19) . . ?
O2 Mn2 N10 96.18(19) 8_657 . ?
N14 Mn3 N14 180.000(1) 7_567 . ?
N14 Mn3 O3 72.18(9) 7_567 7_567 ?
N14 Mn3 O3 107.82(9) . 7_567 ?
N14 Mn3 O3 107.82(9) 7_567 2 ?
N14 Mn3 O3 72.18(9) . 2 ?
O3 Mn3 O3 95.38(5) 7_567 2 ?
N14 Mn3 O3 107.82(9) 7_567 . ?
N14 Mn3 O3 72.18(9) . . ?
O3 Mn3 O3 95.38(5) 7_567 . ?
O3 Mn3 O3 144.35(18) 2 . ?
N14 Mn3 O3 72.18(9) 7_567 8_657 ?
N14 Mn3 O3 107.82(9) . 8_657 ?
O3 Mn3 O3 144.35(18) 7_567 8_657 ?
O3 Mn3 O3 95.38(5) 2 8_657 ?
O3 Mn3 O3 95.38(5) . 8_657 ?
C7 O1 Mn2 118.2(4) . . ?
C7 O1 Mn1 113.8(4) . . ?
Mn2 O1 Mn1 127.7(2) . . ?
C19 O2 Mn1 113.5(4) . . ?
C19 O2 Mn2 119.4(4) . 7_567 ?
Mn1 O2 Mn2 126.7(2) . 7_567 ?
C26 O3 Mn2 113.5(3) . . ?
C26 O3 Mn3 119.5(3) . . ?
Mn2 O3 Mn3 126.93(17) . . ?
H30 O4 H31 136(2) . . ?
H25 O5 H26 127(2) . . ?
H27 O6 H34 108.7(13) . . ?
H35 O7 H36 104.5(10) . . ?
H28 O8 H29 109.3(12) . . ?
O9 O9 H32 103(2) 2_565 . ?
O9 O9 H33 84.1(11) 2_565 . ?
H32 O9 H33 100(3) . . ?
C1 N1 C5 118.6(8) . . ?
C1 N1 Mn1 125.8(7) . . ?
C5 N1 Mn1 115.6(5) . . ?
C6 N2 H1 120.9(8) . . ?
C6 N2 H2 119.3(6) . . ?
H1 N2 H2 119.8(8) . . ?
C6 N3 N4 115.8(6) . . ?
C6 N3 Mn1 123.6(5) . . ?
N4 N3 Mn1 120.5(4) . . ?
C7 N4 N3 108.1(5) . . ?
C12 N5 C8 119.6(5) . . ?
C12 N5 Mn2 121.0(4) . . ?
C8 N5 Mn2 119.4(4) . . ?
C13 N6 C17 118.4(8) . . ?
C13 N6 Mn1 124.5(8) . . ?
C17 N6 Mn1 116.7(5) . . ?
C18 N7 H3 120.5(6) . . ?
C18 N7 H4 119.3(8) . . ?
H3 N7 H4 120.3(8) . . ?
C18 N8 N9 115.6(6) . . ?
C18 N8 Mn1 125.1(5) . . ?
N9 N8 Mn1 119.0(4) . . ?
C19 N9 N8 108.0(5) . . ?
C24 N10 C20 118.5(7) . . ?
C24 N10 Mn2 115.7(4) . . ?
C20 N10 Mn2 125.6(6) . . ?
C25 N11 H5 120.1(6) . . ?
C25 N11 H6 118.6(7) . . ?
H5 N11 H6 121.2(7) . . ?
C25 N12 N13 117.6(5) . . ?
C25 N12 Mn2 123.3(4) . . ?
N13 N12 Mn2 119.0(3) . . ?
C26 N13 N12 108.6(4) . . ?
C27 N14 C27 120.9(6) . 2 ?
C27 N14 Mn3 119.6(3) . . ?
C27 N14 Mn3 119.6(3) 2 . ?
C31 N16 C30 115.3(14) . . ?
N1 C1 C2 122.5(11) . . ?
N1 C1 H7 118.2(8) . . ?
C2 C1 H7 119.3(10) . . ?
C1 C2 C3 118.4(10) . . ?
C1 C2 H8 121.1(16) . . ?
C3 C2 H8 120.5(12) . . ?
C4 C3 C2 120.2(9) . . ?
C4 C3 H9 119.2(16) . . ?
C2 C3 H9 120.6(14) . . ?
C3 C4 C5 118.6(11) . . ?
C3 C4 H10 120.0(9) . . ?
C5 C4 H10 121.3(10) . . ?
N1 C5 C4 121.7(9) . . ?
N1 C5 C6 114.9(6) . . ?
C4 C5 C6 123.4(9) . . ?
N3 C6 N2 124.7(8) . . ?
N3 C6 C5 114.4(8) . . ?
N2 C6 C5 120.9(7) . . ?
O1 C7 N4 125.9(6) . . ?
O1 C7 C8 117.2(5) . . ?
N4 C7 C8 116.9(5) . . ?
N5 C8 C9 121.1(6) . . ?
N5 C8 C7 112.2(5) . . ?
C9 C8 C7 126.7(6) . . ?
C10 C9 C8 118.5(6) . . ?
C10 C9 H11 120.4(7) . . ?
C8 C9 H11 121.1(7) . . ?
C9 C10 C11 120.7(6) . . ?
C9 C10 H12 120.2(7) . . ?
C11 C10 H12 119.1(8) . . ?
C12 C11 C10 117.4(6) . . ?
C12 C11 H13 121.6(7) . . ?
C10 C11 H13 120.9(7) . . ?
N5 C12 C11 122.5(6) . . ?
N5 C12 C19 111.7(5) . 8_657 ?
C11 C12 C19 125.8(6) . 8_657 ?
N5 C12 H14 118.6(6) . . ?
C11 C12 H14 118.9(6) . . ?
C19 C12 H14 7.0(3) 8_657 . ?
N6 C13 C14 121.4(13) . . ?
N6 C13 H15 119.7(10) . . ?
C14 C13 H15 118.9(11) . . ?
C15 C14 C13 119.8(12) . . ?
C15 C14 H16 119.6(15) . . ?
C13 C14 H16 120.5(19) . . ?
C14 C15 C16 119.3(11) . . ?
C14 C15 H17 117.9(18) . . ?
C16 C15 H17 123(2) . . ?
C15 C16 C17 119.5(13) . . ?
C15 C16 H18 119.6(11) . . ?
C17 C16 H18 120.9(11) . . ?
N6 C17 C16 121.5(9) . . ?
N6 C17 C18 114.0(7) . . ?
C16 C17 C18 124.5(10) . . ?
N8 C18 N7 126.0(7) . . ?
N8 C18 C17 114.0(8) . . ?
N7 C18 C17 119.9(7) . . ?
O2 C19 N9 127.8(6) . . ?
O2 C19 C12 115.6(5) . 7_567 ?
N9 C19 C12 116.6(6) . 7_567 ?
N10 C20 C21 122.3(10) . . ?
N10 C20 H19 118.3(8) . . ?
C21 C20 H19 119.4(10) . . ?
C22 C21 C20 119.3(9) . . ?
C22 C21 H20 121.4(12) . . ?
C20 C21 H20 119.4(15) . . ?
C21 C22 C23 118.9(9) . . ?
C21 C22 H21 118.8(13) . . ?
C23 C22 H21 122.2(14) . . ?
C22 C23 C24 120.1(10) . . ?
C22 C23 H22 119.8(9) . . ?
C24 C23 H22 120.1(9) . . ?
N10 C24 C23 120.9(7) . . ?
N10 C24 C25 114.6(6) . . ?
C23 C24 C25 124.4(8) . . ?
N12 C25 N11 125.9(6) . . ?
N12 C25 C24 115.0(6) . . ?
N11 C25 C24 119.1(6) . . ?
O3 C26 N13 126.3(5) . . ?
O3 C26 C27 115.5(5) . . ?
N13 C26 C27 118.3(5) . . ?
N14 C27 C28 120.5(5) . . ?
N14 C27 C26 112.9(5) . . ?
C28 C27 C26 126.7(5) . . ?
C27 C28 C29 119.6(6) . . ?
C27 C28 H23 116.2(6) . . ?
C29 C28 H23 124.2(6) . . ?
C28 C29 C28 119.1(8) 2 . ?
C28 C29 H24 120.4(4) 2 . ?
C28 C29 H24 120.4(4) . . ?
N15 C30 N16 172.1(18) . . ?
N16 C31 N17 165.2(17) . . ?

loop_
_geom_bond_atom_site_label_1
_geom_bond_atom_site_label_2
_geom_bond_distance
_geom_bond_site_symmetry_2
_geom_bond_publ_flag
Mn1 N3 2.147(6) . ?
Mn1 N8 2.165(7) . ?
Mn1 O2 2.169(4) . ?
Mn1 O1 2.196(4) . ?
Mn1 N1 2.296(7) . ?
Mn1 N6 2.319(7) . ?
Mn2 N12 2.141(5) . ?
Mn2 O3 2.153(4) . ?
Mn2 N5 2.181(5) . ?
Mn2 O1 2.184(4) . ?
Mn2 O2 2.222(4) 8_657 ?
Mn2 N10 2.315(6) . ?
Mn3 N14 2.180(6) 7_567 ?
Mn3 N14 2.180(6) . ?
Mn3 O3 2.190(4) 7_567 ?
Mn3 O3 2.190(4) 2 ?
Mn3 O3 2.190(4) . ?
Mn3 O3 2.190(4) 8_657 ?
O1 C7 1.294(7) . ?
O2 C19 1.280(8) . ?
O2 Mn2 2.222(4) 7_567 ?
O3 C26 1.296(6) . ?
O4 H30 0.697(15) . ?
O4 H31 0.889(15) . ?
O5 H25 1.06(3) . ?
O5 H26 1.22(3) . ?
O6 H27 0.881(17) . ?
O6 H34 1.024(15) . ?
O7 H35 0.805(10) . ?
O7 H36 1.050(9) . ?
O8 H28 0.944(11) . ?
O8 H29 0.958(8) . ?
O9 O9 1.30(4) 2_565 ?
O9 H32 1.06(3) . ?
O9 H33 0.963(17) . ?
N1 C1 1.340(11) . ?
N1 C5 1.364(12) . ?
N2 C6 1.317(11) . ?
N2 H1 0.941(6) . ?
N2 H2 0.961(8) . ?
N3 C6 1.305(8) . ?
N3 N4 1.402(8) . ?
N4 C7 1.308(8) . ?
N5 C12 1.339(8) . ?
N5 C8 1.340(7) . ?
N6 C13 1.316(11) . ?
N6 C17 1.369(12) . ?
N7 C18 1.332(11) . ?
N7 H3 0.947(8) . ?
N7 H4 0.950(6) . ?
N8 C18 1.302(9) . ?
N8 N9 1.398(8) . ?
N9 C19 1.297(8) . ?
N10 C24 1.340(10) . ?
N10 C20 1.343(10) . ?
N11 C25 1.335(9) . ?
N11 H5 0.937(7) . ?
N11 H6 0.952(6) . ?
N12 C25 1.303(8) . ?
N12 N13 1.396(7) . ?
N13 C26 1.309(7) . ?
N14 C27 1.346(6) . ?
N14 C27 1.346(6) 2 ?
N15 C30 1.13(2) . ?
N16 C31 1.211(17) . ?
N16 C30 1.41(2) . ?
N17 C31 1.340(19) . ?
C1 C2 1.379(14) . ?
C1 H7 0.940(11) . ?
C2 C3 1.385(19) . ?
C2 H8 0.950(12) . ?
C3 C4 1.377(17) . ?
C3 H9 0.964(9) . ?
C4 C5 1.383(11) . ?
C4 H10 0.958(11) . ?
C5 C6 1.481(11) . ?
C7 C8 1.496(9) . ?
C8 C9 1.376(9) . ?
C9 C10 1.372(10) . ?
C9 H11 0.948(6) . ?
C10 C11 1.385(10) . ?
C10 H12 0.952(7) . ?
C11 C12 1.365(9) . ?
C11 H13 0.949(7) . ?
C12 C19 1.523(8) 8_657 ?
C12 H14 0.952(6) . ?
C13 C14 1.406(17) . ?
C13 H15 0.944(14) . ?
C14 C15 1.35(2) . ?
C14 H16 0.948(13) . ?
C15 C16 1.36(2) . ?
C15 H17 0.945(12) . ?
C16 C17 1.379(11) . ?
C16 H18 0.932(13) . ?
C17 C18 1.472(12) . ?
C19 C12 1.523(8) 7_567 ?
C20 C21 1.363(14) . ?
C20 H19 0.948(11) . ?
C21 C22 1.360(18) . ?
C21 H20 0.957(10) . ?
C22 C23 1.365(15) . ?
C22 H21 0.947(9) . ?
C23 C24 1.373(10) . ?
C23 H22 0.959(11) . ?
C24 C25 1.488(9) . ?
C26 C27 1.491(7) . ?
C27 C28 1.374(8) . ?
C28 C29 1.383(7) . ?
C28 H23 0.845(6) . ?
C29 C28 1.383(7) 2 ?
C29 H24 0.896(8) . ?

loop_
_geom_torsion_atom_site_label_1
_geom_torsion_atom_site_label_2
_geom_torsion_atom_site_label_3
_geom_torsion_atom_site_label_4
_geom_torsion
_geom_torsion_site_symmetry_1
_geom_torsion_site_symmetry_2
_geom_torsion_site_symmetry_3
_geom_torsion_site_symmetry_4
_geom_torsion_publ_flag
N12 Mn2 O1 C7 -170.2(4) . . . . ?
O3 Mn2 O1 C7 115.8(4) . . . . ?
N5 Mn2 O1 C7 -1.1(4) . . . . ?
O2 Mn2 O1 C7 8.1(6) 8_657 . . . ?
N10 Mn2 O1 C7 -98.6(5) . . . . ?
N12 Mn2 O1 Mn1 3.9(3) . . . . ?
O3 Mn2 O1 Mn1 -70.1(3) . . . . ?
N5 Mn2 O1 Mn1 172.9(3) . . . . ?
O2 Mn2 O1 Mn1 -177.8(2) 8_657 . . . ?
N10 Mn2 O1 Mn1 75.4(3) . . . . ?
N3 Mn1 O1 C7 -7.3(4) . . . . ?
N8 Mn1 O1 C7 159.1(4) . . . . ?
O2 Mn1 O1 C7 -126.9(4) . . . . ?
N1 Mn1 O1 C7 -20.2(6) . . . . ?
N6 Mn1 O1 C7 88.5(5) . . . . ?
N3 Mn1 O1 Mn2 178.4(3) . . . . ?
N8 Mn1 O1 Mn2 -15.2(3) . . . . ?
O2 Mn1 O1 Mn2 58.8(3) . . . . ?
N1 Mn1 O1 Mn2 165.5(3) . . . . ?
N6 Mn1 O1 Mn2 -85.8(3) . . . . ?
N3 Mn1 O2 C19 175.3(4) . . . . ?
N8 Mn1 O2 C19 -0.7(4) . . . . ?
O1 Mn1 O2 C19 -111.2(4) . . . . ?
N1 Mn1 O2 C19 105.6(5) . . . . ?
N6 Mn1 O2 C19 1.9(6) . . . . ?
N3 Mn1 O2 Mn2 2.2(4) . . . 7_567 ?
N8 Mn1 O2 Mn2 -173.8(3) . . . 7_567 ?
O1 Mn1 O2 Mn2 75.8(3) . . . 7_567 ?
N1 Mn1 O2 Mn2 -67.5(3) . . . 7_567 ?
N6 Mn1 O2 Mn2 -171.2(3) . . . 7_567 ?
N12 Mn2 O3 C26 4.2(4) . . . . ?
N5 Mn2 O3 C26 -172.1(4) . . . . ?
O1 Mn2 O3 C26 113.2(4) . . . . ?
O2 Mn2 O3 C26 -101.0(4) 8_657 . . . ?
N10 Mn2 O3 C26 4.9(5) . . . . ?
N12 Mn2 O3 Mn3 -173.6(3) . . . . ?
N5 Mn2 O3 Mn3 10.2(3) . . . . ?
O1 Mn2 O3 Mn3 -64.6(2) . . . . ?
O2 Mn2 O3 Mn3 81.2(2) 8_657 . . . ?
N10 Mn2 O3 Mn3 -172.9(3) . . . . ?
N14 Mn3 O3 C26 -174.6(4) 7_567 . . . ?
N14 Mn3 O3 C26 5.4(4) . . . . ?
O3 Mn3 O3 C26 -101.6(4) 7_567 . . . ?
O3 Mn3 O3 C26 5.4(4) 2 . . . ?
O3 Mn3 O3 C26 112.4(4) 8_657 . . . ?
N14 Mn3 O3 Mn2 3.1(2) 7_567 . . . ?
N14 Mn3 O3 Mn2 -176.9(2) . . . . ?
O3 Mn3 O3 Mn2 76.1(3) 7_567 . . . ?
O3 Mn3 O3 Mn2 -176.9(2) 2 . . . ?
O3 Mn3 O3 Mn2 -69.9(3) 8_657 . . . ?
N3 Mn1 N1 C1 -179.6(7) . . . . ?
N8 Mn1 N1 C1 13.9(7) . . . . ?
O2 Mn1 N1 C1 -57.6(6) . . . . ?
O1 Mn1 N1 C1 -166.8(5) . . . . ?
N6 Mn1 N1 C1 84.6(6) . . . . ?
N3 Mn1 N1 C5 2.1(5) . . . . ?
N8 Mn1 N1 C5 -164.4(5) . . . . ?
O2 Mn1 N1 C5 124.1(5) . . . . ?
O1 Mn1 N1 C5 14.9(7) . . . . ?
N6 Mn1 N1 C5 -93.7(5) . . . . ?
N8 Mn1 N3 C6 81.0(11) . . . . ?
O2 Mn1 N3 C6 -82.0(6) . . . . ?
O1 Mn1 N3 C6 -172.2(6) . . . . ?
N1 Mn1 N3 C6 -0.6(5) . . . . ?
N6 Mn1 N3 C6 93.8(5) . . . . ?
N8 Mn1 N3 N4 -99.9(10) . . . . ?
O2 Mn1 N3 N4 97.1(5) . . . . ?
O1 Mn1 N3 N4 6.9(4) . . . . ?
N1 Mn1 N3 N4 178.5(5) . . . . ?
N6 Mn1 N3 N4 -87.1(5) . . . . ?
C6 N3 N4 C7 174.0(6) . . . . ?
Mn1 N3 N4 C7 -5.2(7) . . . . ?
N12 Mn2 N5 C12 -68.9(12) . . . . ?
O3 Mn2 N5 C12 91.8(5) . . . . ?
O1 Mn2 N5 C12 -178.4(5) . . . . ?
O2 Mn2 N5 C12 7.3(5) 8_657 . . . ?
N10 Mn2 N5 C12 -86.4(5) . . . . ?
N12 Mn2 N5 C8 108.7(10) . . . . ?
O3 Mn2 N5 C8 -90.7(5) . . . . ?
O1 Mn2 N5 C8 -0.8(4) . . . . ?
O2 Mn2 N5 C8 -175.1(5) 8_657 . . . ?
N10 Mn2 N5 C8 91.2(5) . . . . ?
N3 Mn1 N6 C13 7.1(9) . . . . ?
N8 Mn1 N6 C13 -176.0(9) . . . . ?
O2 Mn1 N6 C13 -178.6(7) . . . . ?
O1 Mn1 N6 C13 -64.4(8) . . . . ?
N1 Mn1 N6 C13 79.1(9) . . . . ?
N3 Mn1 N6 C17 179.7(5) . . . . ?
N8 Mn1 N6 C17 -3.3(5) . . . . ?
O2 Mn1 N6 C17 -6.0(7) . . . . ?
O1 Mn1 N6 C17 108.3(5) . . . . ?
N1 Mn1 N6 C17 -108.2(6) . . . . ?
N3 Mn1 N8 C18 11.8(13) . . . . ?
O2 Mn1 N8 C18 176.5(6) . . . . ?
O1 Mn1 N8 C18 -90.1(6) . . . . ?
N1 Mn1 N8 C18 89.4(6) . . . . ?
N6 Mn1 N8 C18 -1.7(6) . . . . ?
N3 Mn1 N8 N9 -162.6(8) . . . . ?
O2 Mn1 N8 N9 2.1(4) . . . . ?
O1 Mn1 N8 N9 95.5(5) . . . . ?
N1 Mn1 N8 N9 -85.0(5) . . . . ?
N6 Mn1 N8 N9 -176.1(5) . . . . ?
C18 N8 N9 C19 -178.0(6) . . . . ?
Mn1 N8 N9 C19 -3.0(7) . . . . ?
N12 Mn2 N10 C24 2.6(5) . . . . ?
O3 Mn2 N10 C24 1.9(7) . . . . ?
N5 Mn2 N10 C24 179.2(5) . . . . ?
O1 Mn2 N10 C24 -107.4(5) . . . . ?
O2 Mn2 N10 C24 107.0(5) 8_657 . . . ?
N12 Mn2 N10 C20 178.7(7) . . . . ?
O3 Mn2 N10 C20 178.0(6) . . . . ?
N5 Mn2 N10 C20 -4.7(7) . . . . ?
O1 Mn2 N10 C20 68.7(7) . . . . ?
O2 Mn2 N10 C20 -76.9(7) 8_657 . . . ?
O3 Mn2 N12 C25 179.2(5) . . . . ?
N5 Mn2 N12 C25 -18.7(13) . . . . ?
O1 Mn2 N12 C25 87.3(5) . . . . ?
O2 Mn2 N12 C25 -91.7(5) 8_657 . . . ?
N10 Mn2 N12 C25 -0.4(5) . . . . ?
O3 Mn2 N12 N13 -3.7(4) . . . . ?
N5 Mn2 N12 N13 158.4(9) . . . . ?
O1 Mn2 N12 N13 -95.6(4) . . . . ?
O2 Mn2 N12 N13 85.4(4) 8_657 . . . ?
N10 Mn2 N12 N13 176.8(5) . . . . ?
C25 N12 N13 C26 179.8(5) . . . . ?
Mn2 N12 N13 C26 2.5(6) . . . . ?
N14 Mn3 N14 C27 -112(100) 7_567 . . . ?
O3 Mn3 N14 C27 87.6(3) 7_567 . . . ?
O3 Mn3 N14 C27 177.6(3) 2 . . . ?
O3 Mn3 N14 C27 -2.4(3) . . . . ?
O3 Mn3 N14 C27 -92.4(3) 8_657 . . . ?
N14 Mn3 N14 C27 68(100) 7_567 . . 2 ?
O3 Mn3 N14 C27 -92.4(3) 7_567 . . 2 ?
O3 Mn3 N14 C27 -2.4(3) 2 . . 2 ?
O3 Mn3 N14 C27 177.6(3) . . . 2 ?
O3 Mn3 N14 C27 87.6(3) 8_657 . . 2 ?
C5 N1 C1 C2 0.5(12) . . . . ?
Mn1 N1 C1 C2 -177.8(7) . . . . ?
N1 C1 C2 C3 -0.7(15) . . . . ?
C1 C2 C3 C4 1.5(17) . . . . ?
C2 C3 C4 C5 -2.1(15) . . . . ?
C1 N1 C5 C4 -1.0(11) . . . . ?
Mn1 N1 C5 C4 177.5(6) . . . . ?
C1 N1 C5 C6 178.4(6) . . . . ?
Mn1 N1 C5 C6 -3.2(8) . . . . ?
C3 C4 C5 N1 1.8(12) . . . . ?
C3 C4 C5 C6 -177.5(8) . . . . ?
N4 N3 C6 N2 0.5(10) . . . . ?
Mn1 N3 C6 N2 179.7(5) . . . . ?
N4 N3 C6 C5 -180.0(5) . . . . ?
Mn1 N3 C6 C5 -0.8(8) . . . . ?
N1 C5 C6 N3 2.6(9) . . . . ?
C4 C5 C6 N3 -178.0(7) . . . . ?
N1 C5 C6 N2 -177.8(7) . . . . ?
C4 C5 C6 N2 1.6(11) . . . . ?
Mn2 O1 C7 N4 -176.9(5) . . . . ?
Mn1 O1 C7 N4 8.2(8) . . . . ?
Mn2 O1 C7 C8 2.7(7) . . . . ?
Mn1 O1 C7 C8 -172.1(4) . . . . ?
N3 N4 C7 O1 -2.3(9) . . . . ?
N3 N4 C7 C8 178.0(5) . . . . ?
C12 N5 C8 C9 0.8(10) . . . . ?
Mn2 N5 C8 C9 -176.8(5) . . . . ?
C12 N5 C8 C7 179.9(6) . . . . ?
Mn2 N5 C8 C7 2.3(7) . . . . ?
O1 C7 C8 N5 -3.3(8) . . . . ?
N4 C7 C8 N5 176.4(6) . . . . ?
O1 C7 C8 C9 175.8(7) . . . . ?
N4 C7 C8 C9 -4.5(10) . . . . ?
N5 C8 C9 C10 2.3(12) . . . . ?
C7 C8 C9 C10 -176.7(7) . . . . ?
C8 C9 C10 C11 -3.3(14) . . . . ?
C9 C10 C11 C12 1.2(14) . . . . ?
C8 N5 C12 C11 -3.1(10) . . . . ?
Mn2 N5 C12 C11 174.5(6) . . . . ?
C8 N5 C12 C19 176.9(5) . . . 8_657 ?
Mn2 N5 C12 C19 -5.6(7) . . . 8_657 ?
C10 C11 C12 N5 2.0(12) . . . . ?
C10 C11 C12 C19 -177.9(7) . . . 8_657 ?
C17 N6 C13 C14 -1.3(16) . . . . ?
Mn1 N6 C13 C14 171.2(9) . . . . ?
N6 C13 C14 C15 -1(2) . . . . ?
C13 C14 C15 C16 2(2) . . . . ?
C14 C15 C16 C17 -2(2) . . . . ?
C13 N6 C17 C16 1.4(13) . . . . ?
Mn1 N6 C17 C16 -171.7(6) . . . . ?
C13 N6 C17 C18 -179.6(8) . . . . ?
Mn1 N6 C17 C18 7.3(8) . . . . ?
C15 C16 C17 N6 0.5(15) . . . . ?
C15 C16 C17 C18 -178.4(10) . . . . ?
N9 N8 C18 N7 -3.5(11) . . . . ?
Mn1 N8 C18 N7 -178.1(6) . . . . ?
N9 N8 C18 C17 -179.4(6) . . . . ?
Mn1 N8 C18 C17 6.1(9) . . . . ?
N6 C17 C18 N8 -8.4(9) . . . . ?
C16 C17 C18 N8 170.5(8) . . . . ?
N6 C17 C18 N7 175.4(7) . . . . ?
C16 C17 C18 N7 -5.6(12) . . . . ?
Mn1 O2 C19 N9 -0.9(9) . . . . ?
Mn2 O2 C19 N9 172.7(5) 7_567 . . . ?
Mn1 O2 C19 C12 178.0(4) . . . 7_567 ?
Mn2 O2 C19 C12 -8.4(7) 7_567 . . 7_567 ?
N8 N9 C19 O2 2.6(9) . . . . ?
N8 N9 C19 C12 -176.3(5) . . . 7_567 ?
C24 N10 C20 C21 -1.6(13) . . . . ?
Mn2 N10 C20 C21 -177.6(7) . . . . ?
N10 C20 C21 C22 3.0(17) . . . . ?
C20 C21 C22 C23 -2.5(18) . . . . ?
C21 C22 C23 C24 0.8(17) . . . . ?
C20 N10 C24 C23 -0.2(11) . . . . ?
Mn2 N10 C24 C23 176.2(6) . . . . ?
C20 N10 C24 C25 179.3(7) . . . . ?
Mn2 N10 C24 C25 -4.3(7) . . . . ?
C22 C23 C24 N10 0.6(14) . . . . ?
C22 C23 C24 C25 -178.9(9) . . . . ?
N13 N12 C25 N11 -0.7(9) . . . . ?
Mn2 N12 C25 N11 176.5(5) . . . . ?
N13 N12 C25 C24 -178.9(5) . . . . ?
Mn2 N12 C25 C24 -1.7(7) . . . . ?
N10 C24 C25 N12 4.0(8) . . . . ?
C23 C24 C25 N12 -176.5(7) . . . . ?
N10 C24 C25 N11 -174.4(6) . . . . ?
C23 C24 C25 N11 5.2(11) . . . . ?
Mn2 O3 C26 N13 -4.9(7) . . . . ?
Mn3 O3 C26 N13 173.0(4) . . . . ?
Mn2 O3 C26 C27 174.7(4) . . . . ?
Mn3 O3 C26 C27 -7.4(6) . . . . ?
N12 N13 C26 O3 1.7(8) . . . . ?
N12 N13 C26 C27 -177.9(5) . . . . ?
C27 N14 C27 C28 -0.3(5) 2 . . . ?
Mn3 N14 C27 C28 179.7(5) . . . . ?
C27 N14 C27 C26 179.7(5) 2 . . . ?
Mn3 N14 C27 C26 -0.3(5) . . . . ?
O3 C26 C27 N14 4.9(7) . . . . ?
N13 C26 C27 N14 -175.5(5) . . . . ?
O3 C26 C27 C28 -175.1(6) . . . . ?
N13 C26 C27 C28 4.5(10) . . . . ?
N14 C27 C28 C29 0.6(10) . . . . ?
C26 C27 C28 C29 -179.5(5) . . . . ?
C27 C28 C29 C28 -0.3(5) . . . 2 ?
C31 N16 C30 N15 -171(11) . . . . ?
C30 N16 C31 N17 158(5) . . . . ?
